data_4133993
loop_
_publ_author_name
'Wang, Li-Juan'
'Li, Xin'
'Bai, Sha'
'Wang, Yaoyu'
'Han, Ying-Feng'

_publ_section_title
;
 Self-Assembly, Structural Transformation and Guest-Binding Properties of
 Supramolecular Assemblies with Triangular Metal-Metal Bonded Units.
;
_journal_name_full 'Journal of the American Chemical Society'
_journal_paper_doi 10.1021/jacs.9b12309
_journal_year 2020
_chemical_formula_moiety 'C212 H188 B4 F16 N36 Pt12 S12'
_chemical_formula_sum 'C212 H188 B4 F16 N36 Pt12 S12'
_chemical_formula_weight 6312.92
_space_group_crystal_system trigonal
_space_group_IT_number 167
_space_group_name_Hall '-R 3 2"c'
_space_group_name_H-M_alt 'R -3 c :H'
_atom_sites_solution_hydrogens geom
_audit_creation_date 2019-10-27
_audit_creation_method
;
Olex2 1.2
(compiled 2018.05.29 svn.r3508 for OlexSys, GUI svn.r5506)
;
_cell_angle_alpha 90
_cell_angle_beta 90
_cell_angle_gamma 120
_cell_formula_units_Z 18
_cell_length_a 42.847(5)
_cell_length_b 42.847(5)
_cell_length_c 76.037(9)
_cell_measurement_reflns_used 9848
_cell_measurement_temperature 164(2)
_cell_measurement_theta_max 24.21
_cell_measurement_theta_min 2.30
_cell_volume 120892(2)
_computing_cell_refinement 'SAINT V8.38A (?, 2016)'
_computing_data_reduction 'SAINT V8.38A (?, 2016)'
_computing_molecular_graphics 'Olex2 (Dolomanov et al., 2009)'
_computing_publication_material 'Olex2 (Dolomanov et al., 2009)'
_computing_structure_refinement 'ShelXL (Sheldrick, 2015)'
_computing_structure_solution 'SHELXT 2014/5 (Sheldrick, 2014)'
_diffrn_ambient_temperature 163.76
_diffrn_measured_fraction_theta_full 0.999
_diffrn_measured_fraction_theta_max 0.997
_diffrn_measurement_device_type 'Bruker APEX-II CCD'
_diffrn_measurement_method '\f and \w scans'
_diffrn_radiation_type MoK\a
_diffrn_radiation_wavelength 0.71073
_diffrn_reflns_av_R_equivalents 0.0910
_diffrn_reflns_av_unetI/netI 0.0282
_diffrn_reflns_Laue_measured_fraction_full 0.999
_diffrn_reflns_Laue_measured_fraction_max 0.997
_diffrn_reflns_limit_h_max 51
_diffrn_reflns_limit_h_min -51
_diffrn_reflns_limit_k_max 51
_diffrn_reflns_limit_k_min -51
_diffrn_reflns_limit_l_max 91
_diffrn_reflns_limit_l_min -91
_diffrn_reflns_number 990245
_diffrn_reflns_point_group_measured_fraction_full 0.999
_diffrn_reflns_point_group_measured_fraction_max 0.997
_diffrn_reflns_theta_full 25.242
_diffrn_reflns_theta_max 25.402
_diffrn_reflns_theta_min 2.390
_diffrn_standards_number 0
_exptl_absorpt_coefficient_mu 6.374
_exptl_absorpt_correction_type none
_exptl_crystal_colour red
_exptl_crystal_density_diffrn 1.561
_exptl_crystal_description block
_exptl_crystal_F_000 54072
_exptl_crystal_size_max 0.32
_exptl_crystal_size_mid 0.30
_exptl_crystal_size_min 0.29
_refine_diff_density_max 2.652
_refine_diff_density_min -1.495
_refine_diff_density_rms 0.173
_refine_ls_extinction_method none
_refine_ls_goodness_of_fit_ref 1.046
_refine_ls_hydrogen_treatment constr
_refine_ls_matrix_type full
_refine_ls_number_parameters 1209
_refine_ls_number_reflns 24670
_refine_ls_number_restraints 422
_refine_ls_restrained_S_all 1.051
_refine_ls_R_factor_all 0.0964
_refine_ls_R_factor_gt 0.0597
_refine_ls_shift/su_max 0.004
_refine_ls_shift/su_mean 0.000
_refine_ls_structure_factor_coef Fsqd
_refine_ls_weighting_details 'w=1/[\s^2^(Fo^2^)+(0.1024P)^2^+3135.6072P] where P=(Fo^2^+2Fc^2^)/3'
_refine_ls_weighting_scheme calc
_refine_ls_wR_factor_gt 0.1601
_refine_ls_wR_factor_ref 0.2032
_reflns_Friedel_coverage 0.000
_reflns_number_gt 16305
_reflns_number_total 24670
_reflns_threshold_expression 'I > 2\s(I)'
_cod_data_source_file ja9b12309_si_010.cif
_cod_data_source_block Complex_5a
_cod_original_cell_volume 120890(31)
_cod_original_sg_symbol_H-M 'R -3 c'
_cod_database_code 4133993
_shelx_shelxl_version_number 2018/3
_shelx_space_group_comment
;
The symmetry employed for this shelxl refinement is uniquely defined
by the following loop, which should always be used as a source of
symmetry information in preference to the above space-group names.
They are only intended as comments.
;
_olex2_refinement_description
;
1. Fixed Uiso
 At 1.2 times of:
  All C(H) groups, All C(H,H) groups
2. Restrained distances
 C99-C102
 1.34 with sigma of 0.02
 C98-C59
 1.54 with sigma of 0.02
 C101-C98
 1.34 with sigma of 0.02
 C62-C61 = C45-C83
 1.34 with sigma of 0.02
 C98-C59 = C62-C37 = C99-C60
 1.54 with sigma of 0.02
 C74-C103
 1.54 with sigma of 0.02
 C107-C103 = C108-C103
 1.34 with sigma of 0.02
 C105-C104
 1.34 with sigma of 0.02
 C100-C104
 1.54 with sigma of 0.02
 C105-C104 = C106-C104
 1.34 with sigma of 0.02
 C107-C103 \\sim C108-C103
 with sigma of 0.02
 C106-C104 \\sim C105-C104
 with sigma of 0.02
 C100-C105 \\sim C100-C106
 with sigma of 0.04
 N14-C8 \\sim N13-C8
 with sigma of 0.02
 C28-C10 \\sim C21-C10
 with sigma of 0.02
 C36-C28 \\sim C21-C17
 with sigma of 0.02
 C10-C17 \\sim C10-C36
 with sigma of 0.04
 C76-C65 \\sim C71-C76 \\sim C71-C80 \\sim C81-C80 \\sim C79-C81 \\sim C63-C79
\\sim C65-C63
 with sigma of 0.02
 C86-C70 \\sim C78-C86 \\sim C78-C75 \\sim C77-C75 \\sim C92-C77 \\sim C72-C92
\\sim C70-C72
 with sigma of 0.02
 C73-C66 \\sim C52-C73 \\sim C64-C52 \\sim C85-C64 \\sim C82-C85 \\sim C82-C84
\\sim C66-C84
 with sigma of 0.02
 C87-C91 \\sim C91-C95 \\sim C95-C93 \\sim C93-C94 \\sim C96-C94 \\sim C96-C97
\\sim C97-C87
 with sigma of 0.02
3. Rigid bond restraints
 C72, C92, C75, C78
 with sigma for 1-2 distances of 0.02 and sigma for 1-3 distances of 0.01
 C72, C70, C86
 with sigma for 1-2 distances of 0.02 and sigma for 1-3 distances of 0.01
 N11, C60
 with sigma for 1-2 distances of 0.02 and sigma for 1-3 distances of 0.01
 N9, C90, C61, C62, C101, C98
 with sigma for 1-2 distances of 0.02 and sigma for 1-3 distances of 0.01
 Pt2, C71
 with sigma for 1-2 distances of 0.01 and sigma for 1-3 distances of 0.02
4. Uiso/Uaniso restraints and constraints
C94 \\sim C93 \\sim C95 \\sim C91 \\sim C87 \\sim C97 \\sim C96: within 2A with
sigma of 0.01 and sigma for terminal atoms of 0.02
C60 \\sim C99 \\sim C102: within 2A with sigma of 0.01 and sigma for terminal
atoms of 0.02
C74: within 2A with sigma of 0.01 and sigma for terminal atoms of 0.02
C59 \\sim C98 \\sim C101: within 2A with sigma of 0.01 and sigma for terminal
atoms of 0.02
C103 \\sim C107 \\sim C108 \\sim C74: within 2A with sigma of 0.01 and sigma
for terminal atoms of 0.02
C100 \\sim C104 \\sim C106 \\sim C105: within 2A with sigma of 0.01 and sigma
for terminal atoms of 0.02
C80 \\sim C71 \\sim C76 \\sim C65 \\sim C63 \\sim C79 \\sim C81: within 2A with
sigma of 0.01 and sigma for terminal atoms of 0.02
Uanis(C83) \\sim Ueq, Uanis(C64) \\sim Ueq, Uanis(C85) \\sim Ueq, Uanis(C82)
\\sim Ueq, Uanis(C84) \\sim Ueq, Uanis(C66) \\sim Ueq, Uanis(C92) \\sim Ueq,
Uanis(C78) \\sim Ueq, Uanis(C77) \\sim Ueq: with sigma of 0.01 and sigma for
terminal atoms of 0.02
Uanis(C102) \\sim Ueq: with sigma of 0.01 and sigma for terminal atoms of 0.02
Uanis(C88) \\sim Ueq: with sigma of 0.01 and sigma for terminal atoms of 0.02
Uanis(C98) \\sim Ueq, Uanis(C101) \\sim Ueq: with sigma of 0.01 and sigma for
terminal atoms of 0.02
Uanis(C103) \\sim Ueq, Uanis(C107) \\sim Ueq, Uanis(C108) \\sim Ueq: with sigma
of 0.01 and sigma for terminal atoms of 0.02
Uanis(C106) \\sim Ueq, Uanis(C104) \\sim Ueq, Uanis(C105) \\sim Ueq: with sigma
of 0.01 and sigma for terminal atoms of 0.02
Uanis(C71) \\sim Ueq, Uanis(C80) \\sim Ueq, Uanis(C81) \\sim Ueq, Uanis(C79)
\\sim Ueq, Uanis(C63) \\sim Ueq, Uanis(C65) \\sim Ueq, Uanis(C76) \\sim Ueq:
with sigma of 0.01 and sigma for terminal atoms of 0.02
5. Others
 Sof(H10G)=Sof(C108)=Sof(H10O)=Sof(H10P)=1-FVAR(1)
 Sof(H103)=Sof(C107)=Sof(H10M)=Sof(H10N)=FVAR(1)
 Sof(H10H)=Sof(C106)=Sof(H10K)=Sof(H10L)=1-FVAR(2)
 Sof(H104)=Sof(C105)=Sof(H10I)=Sof(H10J)=FVAR(2)
6.a Ternary CH refined with riding coordinates:
 C52(H52), C63(H63), C64(H64), C65(H65), C66(H66), C70(H70), C71(H71),
 C72(H72), C73(H73), C75(H75), C76(H76), C77(H77), C78(H78), C79(H79), C80(H80),
  C81(H81), C84(H84), C85(H85), C86(H86), C87(H87), C91(H91), C92(H92),
 C93(H93), C94(H94), C95(H95), C96(H96), C97(H97)
6.b Secondary CH2 refined with riding coordinates:
 C37(H37A,H37B), C44(H44A,H44B), C59(H59A,H59B), C60(H60A,H60B), C74(H74A,
 H74B), C100(H10A,H10B)
6.c Aromatic/amide H refined with riding coordinates:
 C6(H6), C7(H7), C12(H12), C13(H13), C15(H15), C16(H16), C17(H17), C18(H18),
 C19(H19), C21(H21), C23(H23), C24(H24), C26(H26), C27(H27), C28(H28), C31(H31),
  C32(H32), C34(H34), C35(H35), C36(H36), C39(H39), C40(H40), C42(H42),
 C43(H43), C45(H45), C46(H46), C48(H48), C49(H49), C51(H51), C53(H53), C55(H55),
  C56(H56), C58(H58), C62(H62), C67(H67), C69(H69), C82(H82), C88(H88),
 C89(H89), C98(H98), C99(H99), C103(H103), C103(H10G), C104(H104), C104(H10H)
6.d Fitted pentagon refined as free rotating group:
 C5(N3,C6,C7,N4), N8(C18,C19,N7,C20), C30(N1,C31,C32,N2), C33(N5,C34,C35,N6),
 C67(N11,C68,N12,C69), C88(C89,N9,C90,N10)
6.e Fitted hexagon refined as free rotating group:
 N16(C1,N15,C2,N17,C3), C11(C12,C13,C14,C15,C16), C22(C23,C24,C25,C26,C27),
 C38(C39,C40,C41,C42,C43), C46(C47,C48,C49,C50,C51), C53(C54,C55,C56,C57,C58)
6.f X=CH2 refined with riding coordinates:
 C61(H61A,H61B), C83(H83A,H83B), C101(H10C,H10D), C102(H10E,H10F), C105(H10I,
 H10J), C106(H10K,H10L), C107(H10M,H10N), C108(H10O,H10P)
;
_olex2_submission_special_instructions 'No special instructions were received'

loop_
_space_group_symop_operation_xyz
'x, y, z'
'-y, x-y, z'
'-x+y, -x, z'
'x-y, -y, -z+1/2'
'-x, -x+y, -z+1/2'
'y, x, -z+1/2'
'x+2/3, y+1/3, z+1/3'
'-y+2/3, x-y+1/3, z+1/3'
'-x+y+2/3, -x+1/3, z+1/3'
'x-y+2/3, -y+1/3, -z+5/6'
'-x+2/3, -x+y+1/3, -z+5/6'
'y+2/3, x+1/3, -z+5/6'
'x+1/3, y+2/3, z+2/3'
'-y+1/3, x-y+2/3, z+2/3'
'-x+y+1/3, -x+2/3, z+2/3'
'x-y+1/3, -y+2/3, -z+7/6'
'-x+1/3, -x+y+2/3, -z+7/6'
'y+1/3, x+2/3, -z+7/6'
'-x, -y, -z'
'y, -x+y, -z'
'x-y, x, -z'
'-x+y, y, z-1/2'
'x, x-y, z-1/2'
'-y, -x, z-1/2'
'-x+2/3, -y+1/3, -z+1/3'
'y+2/3, -x+y+1/3, -z+1/3'
'x-y+2/3, x+1/3, -z+1/3'
'-x+y+2/3, y+1/3, z-1/6'
'x+2/3, x-y+1/3, z-1/6'
'-y+2/3, -x+1/3, z-1/6'
'-x+1/3, -y+2/3, -z+2/3'
'y+1/3, -x+y+2/3, -z+2/3'
'x-y+1/3, x+2/3, -z+2/3'
'-x+y+1/3, y+2/3, z+1/6'
'x+1/3, x-y+2/3, z+1/6'
'-y+1/3, -x+2/3, z+1/6'

loop_
_atom_site_label
_atom_site_type_symbol
_atom_site_fract_x
_atom_site_fract_y
_atom_site_fract_z
_atom_site_U_iso_or_equiv
_atom_site_adp_type
_atom_site_occupancy
_atom_site_site_symmetry_order
_atom_site_calc_flag
_atom_site_refinement_flags_posn
_atom_site_refinement_flags_adp
_atom_site_refinement_flags_occupancy
_atom_site_disorder_assembly
_atom_site_disorder_group
Pt8 Pt 0.04286(2) 0.77819(2) 0.04057(2) 0.06221(14) Uani 1 1 d . . . . .
Pt5 Pt 0.25295(2) 1.03586(2) 0.11890(2) 0.07245(16) Uani 1 1 d . . . . .
Pt2 Pt 0.09338(2) 0.80176(2) 0.01370(2) 0.06600(15) Uani 1 1 d . U . . .
Pt4 Pt 0.17869(2) 1.00504(2) 0.12066(2) 0.06537(15) Uani 1 1 d . . . . .
Pt3 Pt 0.07715(2) 0.84938(2) 0.03031(2) 0.07165(16) Uani 1 1 d . . . . .
Pt6 Pt 0.21628(2) 0.99623(2) 0.14803(2) 0.07199(16) Uani 1 1 d . . . . .
S4 S 0.12266(9) 0.99287(9) 0.10775(5) 0.0715(8) Uani 1 1 d . . . . .
S2 S 0.12851(10) 0.78863(10) -0.00604(5) 0.0745(9) Uani 1 1 d . . . . .
S1 S 0.00142(9) 0.73538(9) 0.06125(4) 0.0682(8) Uani 1 1 d . . . . .
S6 S 0.21678(11) 0.97066(11) 0.17595(5) 0.0802(9) Uani 1 1 d . . . . .
S3 S 0.09420(10) 0.91131(10) 0.03108(5) 0.0828(10) Uani 1 1 d . . . . .
S5 S 0.30145(10) 1.06974(10) 0.09841(5) 0.0782(9) Uani 1 1 d . . . . .
N13 N 0.2065(3) 0.9703(3) 0.03087(13) 0.062(2) Uani 1 1 d D . . . .
F8 F 0.1824(3) 0.9259(3) 0.21974(15) 0.122(3) Uani 1 1 d . . . . .
N18 N 0.2998(3) 0.9254(3) 0.14273(12) 0.060(2) Uani 1 1 d . . . . .
N16 N 0.0563(2) 0.82080(18) 0.13862(7) 0.068(3) Uani 1 1 d . . . . .
C1 C 0.0380(2) 0.79763(13) 0.12476(9) 0.065(3) Uani 1 1 d G . . . .
N15 N 0.03113(18) 0.81096(17) 0.10948(8) 0.062(2) Uani 1 1 d G . . . .
C2 C 0.0426(2) 0.84747(18) 0.10805(8) 0.068(3) Uani 1 1 d G . . . .
N17 N 0.0609(2) 0.87064(13) 0.12190(10) 0.069(3) Uani 1 1 d G . . . .
C3 C 0.0678(2) 0.85731(17) 0.13719(8) 0.069(3) Uani 1 1 d G . . . .
C4 C 0.3245(3) 0.9425(3) 0.13063(14) 0.056(3) Uani 1 1 d . . . . .
C5 C 0.1315(2) 0.8104(2) -0.02534(9) 0.068(3) Uani 1 1 d . . . . .
N3 N 0.1179(2) 0.79300(17) -0.04174(11) 0.075(3) Uani 1 1 d G . . . .
C6 C 0.1233(2) 0.8198(3) -0.05433(8) 0.077(4) Uani 1 1 d G . . . .
H6 H 0.116781 0.815658 -0.066395 0.093 Uiso 1 1 calc R . . . .
C7 C 0.1403(2) 0.8537(2) -0.04571(11) 0.078(4) Uani 1 1 d G . . . .
H7 H 0.147114 0.876306 -0.050996 0.093 Uiso 1 1 calc R . . . .
N4 N 0.1453(2) 0.84793(19) -0.02779(9) 0.069(3) Uani 1 1 d G . . . .
C8 C 0.2262(3) 0.9949(3) 0.04290(15) 0.064(3) Uani 1 1 d D . . . .
C9 C 0.2237(4) 0.9569(3) 0.02185(16) 0.064(3) Uani 1 1 d . . . . .
C10 C 0.0291(3) 0.7616(3) 0.12536(13) 0.064(3) Uani 1 1 d D . . . .
F6 F 0.1560(3) 0.8767(3) 0.23653(13) 0.127(4) Uani 1 1 d . . . . .
C11 C 0.0378(2) 0.8613(2) 0.09247(9) 0.062(3) Uani 1 1 d . . . . .
C12 C 0.01516(19) 0.83843(15) 0.07946(10) 0.062(3) Uani 1 1 d G . . . .
H12 H 0.001699 0.813185 0.081488 0.075 Uiso 1 1 calc R . . . .
C13 C 0.0122(2) 0.85246(19) 0.06347(9) 0.063(3) Uani 1 1 d G . . . .
H13 H -0.003288 0.836808 0.054570 0.075 Uiso 1 1 calc R . . . .
C14 C 0.0319(2) 0.8894(2) 0.06049(9) 0.071(3) Uani 1 1 d G . . . .
C15 C 0.0545(2) 0.91230(15) 0.07351(12) 0.088(4) Uani 1 1 d G . . . .
H15 H 0.067998 0.937538 0.071477 0.105 Uiso 1 1 calc R . . . .
C16 C 0.0575(2) 0.89826(19) 0.08950(10) 0.092(5) Uani 1 1 d G . . . .
H16 H 0.072986 0.913916 0.098395 0.110 Uiso 1 1 calc R . . . .
C17 C 0.0144(3) 0.7069(3) 0.11012(16) 0.064(3) Uani 1 1 d D . . . .
H17 H 0.008286 0.693292 0.099554 0.077 Uiso 1 1 calc R . . . .
N8 N 0.1582(2) 1.0518(2) 0.08509(10) 0.066(3) Uani 1 1 d . . . . .
C18 C 0.1622(3) 1.08671(19) 0.08359(11) 0.079(4) Uani 1 1 d G . . . .
H18 H 0.177134 1.104751 0.075373 0.095 Uiso 1 1 calc R . . . .
C19 C 0.1401(3) 1.0899(2) 0.09653(13) 0.090(5) Uani 1 1 d G . . . .
H19 H 0.137556 1.110404 0.098492 0.108 Uiso 1 1 calc R . . . .
N7 N 0.1223(2) 1.0570(2) 0.10603(11) 0.083(3) Uani 1 1 d G . . . .
C20 C 0.1335(2) 1.03345(17) 0.09896(12) 0.072(3) Uani 1 1 d G . . . .
C21 C 0.0211(3) 0.7418(3) 0.10992(16) 0.068(3) Uani 1 1 d D . . . .
H21 H 0.020332 0.752506 0.099103 0.082 Uiso 1 1 calc R . . . .
C22 C 0.16470(18) 0.87406(18) -0.01564(9) 0.060(3) Uani 1 1 d . . . . .
C23 C 0.19754(19) 0.87953(19) -0.00938(10) 0.064(3) Uani 1 1 d G . . . .
H23 H 0.206505 0.864405 -0.013226 0.077 Uiso 1 1 calc R . . . .
C24 C 0.21726(16) 0.9071(2) 0.00252(10) 0.061(3) Uani 1 1 d G . . . .
H24 H 0.239706 0.910881 0.006803 0.073 Uiso 1 1 calc R . . . .
C25 C 0.20414(19) 0.92928(17) 0.00815(9) 0.061(3) Uani 1 1 d G . . . .
C26 C 0.17130(19) 0.92381(19) 0.00189(10) 0.065(3) Uani 1 1 d G . . . .
H26 H 0.162333 0.938936 0.005736 0.078 Uiso 1 1 calc R . . . .
C27 C 0.15158(16) 0.8962(2) -0.01001(10) 0.062(3) Uani 1 1 d G . . . .
H27 H 0.129132 0.892459 -0.014293 0.074 Uiso 1 1 calc R . . . .
C28 C 0.0300(3) 0.7457(3) 0.14125(14) 0.059(3) Uani 1 1 d D . . . .
H28 H 0.035446 0.758964 0.151927 0.071 Uiso 1 1 calc R . . . .
C29 C 0.0253(3) 0.6831(3) 0.04096(15) 0.060(3) Uani 1 1 d . . . . .
C30 C -0.02253(18) 0.69586(18) 0.05045(11) 0.067(3) Uani 1 1 d . . . . .
N1 N -0.06068(18) 0.6776(2) 0.04905(11) 0.074(3) Uani 1 1 d G . . . .
C31 C -0.07163(15) 0.6464(2) 0.03856(12) 0.084(4) Uani 1 1 d G . . . .
H31 H -0.095723 0.629174 0.035485 0.101 Uiso 1 1 calc R . . . .
C32 C -0.0403(2) 0.6454(2) 0.03347(11) 0.074(3) Uani 1 1 d G . . . .
H32 H -0.039662 0.627407 0.026393 0.088 Uiso 1 1 calc R . . . .
N2 N -0.00990(15) 0.6760(2) 0.04082(11) 0.067(3) Uani 1 1 d G . . . .
C33 C 0.05799(19) 0.9159(2) 0.03200(11) 0.072(3) Uani 1 1 d . . . . .
N5 N 0.0510(2) 0.9360(2) 0.01938(9) 0.071(3) Uani 1 1 d G . . . .
C34 C 0.0198(2) 0.9370(2) 0.02484(12) 0.082(4) Uani 1 1 d G . . . .
H34 H 0.009027 0.948713 0.018843 0.098 Uiso 1 1 calc R . . . .
C35 C 0.0075(2) 0.9175(3) 0.04084(11) 0.084(4) Uani 1 1 d G . . . .
H35 H -0.012860 0.913841 0.047429 0.100 Uiso 1 1 calc R . . . .
N6 N 0.0311(2) 0.9044(2) 0.04527(9) 0.068(3) Uani 1 1 d G . . . .
C36 C 0.0228(4) 0.7106(3) 0.14120(17) 0.075(4) Uani 1 1 d D . . . .
H36 H 0.022242 0.699157 0.151997 0.090 Uiso 1 1 calc R . . . .
C37 C 0.0723(4) 0.9534(4) 0.00486(19) 0.090(5) Uani 1 1 d D . . . .
H37A H 0.058341 0.959199 -0.003583 0.108 Uiso 1 1 calc R . . . .
H37B H 0.079128 0.937124 -0.001081 0.108 Uiso 1 1 calc R . . . .
C38 C 0.1743(2) 1.0378(2) 0.07463(10) 0.063(3) Uani 1 1 d . . . . .
C39 C 0.15380(15) 1.0074(2) 0.06436(11) 0.070(3) Uani 1 1 d G . . . .
H39 H 0.128244 0.995881 0.064584 0.083 Uiso 1 1 calc R . . . .
C40 C 0.17071(19) 0.99385(18) 0.05375(10) 0.066(3) Uani 1 1 d G . . . .
H40 H 0.156706 0.973084 0.046730 0.080 Uiso 1 1 calc R . . . .
C41 C 0.20810(19) 1.0107(2) 0.05341(10) 0.061(3) Uani 1 1 d G . . . .
C42 C 0.22858(15) 1.0411(2) 0.06368(11) 0.068(3) Uani 1 1 d G . . . .
H42 H 0.254139 1.052573 0.063456 0.082 Uiso 1 1 calc R . . . .
C43 C 0.2117(2) 1.05461(18) 0.07429(10) 0.068(3) Uani 1 1 d G . . . .
H43 H 0.225677 1.075370 0.081310 0.082 Uiso 1 1 calc R . . . .
C44 C -0.0843(4) 0.6849(5) 0.0583(2) 0.096(5) Uani 1 1 d . . . . .
H44A H -0.107975 0.672777 0.052316 0.115 Uiso 1 1 calc R . . . .
H44B H -0.075119 0.711140 0.057898 0.115 Uiso 1 1 calc R . . . .
C45 C -0.0898(4) 0.6735(6) 0.0768(2) 0.109(6) Uani 1 1 d D . . . .
H45 H -0.107127 0.676524 0.083210 0.131 Uiso 1 1 calc R . . . .
C46 C 0.3314(2) 1.0001(2) 0.14119(9) 0.075(4) Uani 1 1 d . . . . .
H46 H 0.322180 0.989066 0.152264 0.090 Uiso 1 1 calc R . . . .
C47 C 0.3361(2) 0.98083(16) 0.12778(10) 0.059(3) Uani 1 1 d G . . . .
C48 C 0.3495(2) 0.9970(2) 0.11157(9) 0.069(3) Uani 1 1 d G . . . .
H48 H 0.352729 0.983834 0.102410 0.083 Uiso 1 1 calc R . . . .
C49 C 0.3582(3) 1.0325(2) 0.10877(9) 0.088(4) Uani 1 1 d G . . . .
H49 H 0.367358 1.043608 0.097693 0.106 Uiso 1 1 calc R . . . .
C50 C 0.3535(3) 1.05184(16) 0.12218(12) 0.075(4) Uani 1 1 d G . . . .
C51 C 0.3400(3) 1.0356(2) 0.13838(10) 0.078(4) Uani 1 1 d G . . . .
H51 H 0.336810 1.048842 0.147547 0.094 Uiso 1 1 calc R . . . .
C52 C 0.2521(4) 0.9845(4) 0.11609(19) 0.089(4) Uani 1 1 d D . . . .
H52 H 0.275734 0.986790 0.112715 0.106 Uiso 1 1 calc R . . . .
C53 C 0.1069(2) 0.87368(17) 0.16259(11) 0.075(4) Uani 1 1 d . . . . .
H53 H 0.105833 0.851002 0.162273 0.090 Uiso 1 1 calc R . . . .
C54 C 0.0870(2) 0.8812(2) 0.15063(10) 0.072(3) Uani 1 1 d G . . . .
C55 C 0.0886(2) 0.9144(2) 0.15109(11) 0.080(4) Uani 1 1 d G . . . .
H55 H 0.075010 0.919587 0.142918 0.096 Uiso 1 1 calc R . . . .
C56 C 0.1100(3) 0.94004(18) 0.16351(12) 0.079(4) Uani 1 1 d G . . . .
H56 H 0.111072 0.962718 0.163830 0.095 Uiso 1 1 calc R . . . .
C57 C 0.1299(2) 0.9325(2) 0.17547(10) 0.072(3) Uani 1 1 d G . . . .
C58 C 0.1283(2) 0.8993(2) 0.17501(10) 0.076(4) Uani 1 1 d G . . . .
H58 H 0.141896 0.894134 0.183185 0.091 Uiso 1 1 calc R . . . .
C59 C 0.0990(5) 1.0507(6) 0.1202(3) 0.123(5) Uani 1 1 d D U . . .
H59A H 0.111574 1.068660 0.129659 0.147 Uiso 1 1 calc R . . . .
H59B H 0.090194 1.026303 0.125136 0.147 Uiso 1 1 calc R . . . .
B2 B 0.1557(4) 0.8904(4) 0.2206(2) 0.073(4) Uani 1 1 d . . . . .
C60 C 0.2334(6) 1.0230(6) 0.2093(3) 0.137(6) Uani 1 1 d D U . . .
H60A H 0.240694 1.048437 0.206927 0.165 Uiso 1 1 calc R . . . .
H60B H 0.250284 1.017216 0.203123 0.165 Uiso 1 1 calc R . . . .
C61 C 0.1130(5) 1.0051(4) 0.0242(2) 0.115(6) Uani 1 1 d D U . . .
H61A H 0.095836 0.997097 0.033471 0.138 Uiso 1 1 calc R . . . .
H61B H 0.135669 1.026421 0.025576 0.138 Uiso 1 1 calc R . . . .
C62 C 0.1057(4) 0.9874(4) 0.0101(2) 0.112(6) Uani 1 1 d D U . . .
H62 H 0.124214 0.997122 0.001516 0.134 Uiso 1 1 calc R . . . .
C63 C 0.0497(4) 0.8390(4) 0.00537(19) 0.096(4) Uani 1 1 d D U . . .
H63 H 0.052734 0.861554 -0.000067 0.115 Uiso 1 1 calc R . . . .
C64 C 0.2370(4) 0.9652(4) 0.1317(2) 0.095(5) Uani 1 1 d D U . . .
H64 H 0.253159 0.958783 0.138300 0.114 Uiso 1 1 calc R . . . .
C65 C 0.0616(5) 0.8216(4) -0.0056(2) 0.103(4) Uani 1 1 d D U . . .
H65 H 0.075042 0.835370 -0.016245 0.124 Uiso 1 1 calc R . . . .
C66 C 0.1961(4) 0.9755(4) 0.0992(2) 0.094(4) Uani 1 1 d D U . . .
H66 H 0.188611 0.975951 0.086824 0.113 Uiso 1 1 calc R . . . .
C67 C 0.1650(3) 0.9958(3) 0.21105(13) 0.123(7) Uani 1 1 d . . . . .
H67 H 0.163605 1.008565 0.220945 0.148 Uiso 1 1 calc R . . . .
N11 N 0.1971(2) 0.9994(2) 0.20364(13) 0.094(4) Uani 1 1 d G U . . .
C68 C 0.1873(2) 0.9756(3) 0.18909(11) 0.076(4) Uani 1 1 d G . . . .
N12 N 0.1492(2) 0.9572(2) 0.18751(11) 0.082(3) Uani 1 1 d G . . . .
C69 C 0.1354(2) 0.9697(3) 0.20108(15) 0.104(5) Uani 1 1 d G . . . .
H69 H 0.110710 0.961932 0.203131 0.124 Uiso 1 1 calc R . . . .
C70 C 0.1378(4) 0.8317(5) 0.0305(2) 0.113(6) Uani 1 1 d D U . . .
H70 H 0.161597 0.838994 0.024885 0.136 Uiso 1 1 calc R . . . .
C71 C 0.0279(4) 0.7587(5) 0.0063(2) 0.101(4) Uani 1 1 d D U . . .
H71 H 0.022459 0.733855 0.003133 0.121 Uiso 1 1 calc R . . . .
C72 C 0.1353(5) 0.8603(4) 0.03733(19) 0.113(6) Uani 1 1 d D U . . .
H72 H 0.154851 0.884229 0.033082 0.136 Uiso 1 1 calc R . . . .
C73 C 0.2336(4) 0.9901(4) 0.10223(19) 0.094(5) Uani 1 1 d D . . . .
H73 H 0.247378 0.995979 0.090949 0.112 Uiso 1 1 calc R . . . .
C74 C 0.3456(5) 1.1570(4) 0.1029(2) 0.108(5) Uani 1 1 d D U . . .
H74A H 0.322087 1.141767 0.097000 0.130 Uiso 1 1 calc R . . . .
H74B H 0.363164 1.172454 0.093852 0.130 Uiso 1 1 calc R . . . .
C75 C 0.0818(4) 0.7982(5) 0.06131(19) 0.112(6) Uani 1 1 d D U . . .
H75 H 0.072650 0.786063 0.072922 0.134 Uiso 1 1 calc R . . . .
C76 C 0.0506(4) 0.7853(4) -0.0055(2) 0.099(4) Uani 1 1 d D U . . .
H76 H 0.054778 0.776008 -0.016780 0.119 Uiso 1 1 calc R . . . .
C77 C 0.0909(5) 0.8345(5) 0.0609(2) 0.109(5) Uani 1 1 d D U . . .
H77 H 0.080356 0.841645 0.070736 0.130 Uiso 1 1 calc R . . . .
C78 C 0.0944(5) 0.7810(5) 0.0502(2) 0.102(5) Uani 1 1 d D U . . .
H78 H 0.091076 0.757706 0.054844 0.122 Uiso 1 1 calc R . . . .
C79 C 0.0235(4) 0.8261(4) 0.01868(19) 0.084(3) Uani 1 1 d D U . . .
H79 H 0.011331 0.840587 0.020475 0.101 Uiso 1 1 calc R . . . .
C80 C 0.0055(5) 0.7601(4) 0.0196(2) 0.107(4) Uani 1 1 d D U . . .
H80 H -0.017073 0.736746 0.021794 0.128 Uiso 1 1 calc R . . . .
C81 C 0.0047(4) 0.7909(4) 0.0256(2) 0.093(4) Uani 1 1 d D U . . .
H81 H -0.017606 0.785332 0.032247 0.112 Uiso 1 1 calc R . . . .
C82 C 0.1700(5) 0.9405(5) 0.1278(2) 0.116(6) Uani 1 1 d D U . . .
H82 H 0.148006 0.927627 0.134106 0.140 Uiso 1 1 calc R . . . .
C83 C -0.0726(6) 0.6592(6) 0.0854(3) 0.138(7) Uani 1 1 d D U . . .
H83A H -0.055068 0.655717 0.079505 0.166 Uiso 1 1 calc R . . . .
H83B H -0.077973 0.652643 0.097423 0.166 Uiso 1 1 calc R . . . .
C84 C 0.1682(4) 0.9536(4) 0.1112(2) 0.102(5) Uani 1 1 d D U . . .
H84 H 0.144107 0.939278 0.105439 0.122 Uiso 1 1 calc R . . . .
C85 C 0.2010(5) 0.9446(5) 0.1362(2) 0.120(6) Uani 1 1 d D U . . .
H85 H 0.195966 0.925218 0.144900 0.144 Uiso 1 1 calc R . . . .
C86 C 0.1200(4) 0.7961(5) 0.0367(2) 0.110(6) Uani 1 1 d D U . . .
H86 H 0.133328 0.782859 0.034387 0.132 Uiso 1 1 calc R . . . .
C87 C 0.2330(5) 1.0476(5) 0.1598(3) 0.119(5) Uani 1 1 d D U . . .
H87 H 0.238676 1.048771 0.172605 0.143 Uiso 1 1 calc R . . . .
C88 C 0.3913(3) 1.1169(3) 0.12609(16) 0.122(6) Uani 1 1 d . U . . .
H88 H 0.410031 1.117242 0.132972 0.147 Uiso 1 1 calc R . . . .
C89 C 0.3892(3) 1.14742(19) 0.12061(17) 0.100(5) Uani 1 1 d G . . . .
H89 H 0.406218 1.171846 0.123195 0.121 Uiso 1 1 calc R . . . .
N9 N 0.3572(3) 1.1351(2) 0.11061(14) 0.096(4) Uani 1 1 d G U . . .
C90 C 0.3395(2) 1.0969(2) 0.10989(14) 0.082(4) Uani 1 1 d G U . . .
N10 N 0.3606(3) 1.08560(19) 0.11946(14) 0.085(3) Uani 1 1 d G . . . .
C91 C 0.2625(5) 1.0670(5) 0.1493(2) 0.110(4) Uani 1 1 d D U . . .
H91 H 0.286267 1.074373 0.155034 0.132 Uiso 1 1 calc R . . . .
C92 C 0.1168(5) 0.8629(5) 0.0515(2) 0.120(6) Uani 1 1 d D U . . .
H92 H 0.126773 0.887307 0.056902 0.144 Uiso 1 1 calc R . . . .
C93 C 0.2362(4) 1.0803(4) 0.1231(2) 0.108(4) Uani 1 1 d D U . . .
H93 H 0.243867 1.098387 0.113391 0.129 Uiso 1 1 calc R . . . .
C94 C 0.1989(4) 1.0620(4) 0.1265(2) 0.104(4) Uani 1 1 d D U . . .
H94 H 0.185520 1.072518 0.120403 0.124 Uiso 1 1 calc R . . . .
C95 C 0.2646(5) 1.0830(5) 0.1333(2) 0.118(5) Uani 1 1 d D U . . .
H95 H 0.288556 1.104485 0.130627 0.142 Uiso 1 1 calc R . . . .
C96 C 0.1813(6) 1.0414(4) 0.1415(2) 0.114(4) Uani 1 1 d D U . . .
H96 H 0.157608 1.039809 0.143999 0.137 Uiso 1 1 calc R . . . .
N14 N 0.2611(3) 1.0068(3) 0.04621(13) 0.065(2) Uani 1 1 d D . . . .
C97 C 0.1969(5) 1.0348(5) 0.1562(2) 0.119(5) Uani 1 1 d D U . . .
H97 H 0.181126 1.026885 0.166845 0.143 Uiso 1 1 calc R . . . .
C98 C 0.0677(6) 1.0542(7) 0.1129(3) 0.151(6) Uani 1 1 d D U . . .
H98 H 0.052341 1.038259 0.104015 0.182 Uiso 1 1 calc R . . . .
C99 C 0.2334(8) 1.0165(7) 0.2286(3) 0.175(7) Uani 1 1 d D U . . .
H99 H 0.229982 0.994857 0.233827 0.210 Uiso 1 1 calc R . . . .
F7 F 0.1655(3) 0.8742(3) 0.20751(12) 0.110(3) Uani 1 1 d . . . . .
C100 C 0.1020(5) 0.7560(5) -0.0448(3) 0.116(5) Uani 1 1 d D U . . .
H10A H 0.078178 0.747037 -0.050451 0.140 Uiso 1 1 calc R . . . .
H10B H 0.098225 0.743181 -0.033503 0.140 Uiso 1 1 calc R . . . .
C101 C 0.0623(8) 1.0804(7) 0.1192(4) 0.188(9) Uani 1 1 d D U . . .
H10C H 0.077853 1.096161 0.128047 0.226 Uiso 1 1 calc R . . . .
H10D H 0.043077 1.083114 0.114845 0.226 Uiso 1 1 calc R . . . .
F3 F 0.1925(3) 1.0849(2) 0.03029(13) 0.109(3) Uani 1 1 d . . . . .
F5 F 0.1240(3) 0.8880(3) 0.21697(14) 0.114(3) Uani 1 1 d . . . . .
F1 F 0.1694(3) 1.1215(3) 0.02541(13) 0.116(3) Uani 1 1 d . . . . .
B1 B 0.1789(4) 1.1048(4) 0.0380(2) 0.068(4) Uani 1 1 d . . . . .
F4 F 0.2033(2) 1.1293(2) 0.04899(11) 0.092(2) Uani 1 1 d . . . . .
F2 F 0.1470(2) 1.0806(3) 0.04677(12) 0.100(3) Uani 1 1 d . . . . .
C102 C 0.2389(9) 1.0463(9) 0.2376(5) 0.228(11) Uani 1 1 d D U . . .
H10E H 0.242077 1.066918 0.231449 0.274 Uiso 1 1 calc R . . . .
H10F H 0.239603 1.046420 0.250132 0.274 Uiso 1 1 calc R . . . .
C103 C 0.3416(5) 1.1804(5) 0.1167(2) 0.110(4) Uani 1 1 d D U . . .
H103 H 0.326480 1.170095 0.126653 0.132 Uiso 0.57(3) 1 calc R . P A 1
H10G H 0.335936 1.198096 0.112858 0.132 Uiso 0.43(3) 1 calc R . P A 2
C104 C 0.1257(6) 0.7479(7) -0.0567(3) 0.147(6) Uani 1 1 d D U . . .
H104 H 0.150288 0.758629 -0.053296 0.176 Uiso 0.90(3) 1 calc R . P B 1
H10H H 0.123527 0.750198 -0.069002 0.176 Uiso 0.10(3) 1 calc R . P B 2
C105 C 0.1164(9) 0.7271(7) -0.0717(3) 0.168(9) Uani 0.90(3) 1 d D U P B 1
H10I H 0.092278 0.715572 -0.075857 0.202 Uiso 0.90(3) 1 calc R . P B 1
H10J H 0.134131 0.724335 -0.077893 0.202 Uiso 0.90(3) 1 calc R . P B 1
C106 C 0.150(4) 0.738(6) -0.0515(15) 0.154(12) Uani 0.10(3) 1 d D U P B 2
H10K H 0.153011 0.734954 -0.039389 0.185 Uiso 0.10(3) 1 calc R . P B 2
H10L H 0.163283 0.733278 -0.060087 0.185 Uiso 0.10(3) 1 calc R . P B 2
C107 C 0.3602(9) 1.2161(6) 0.1143(5) 0.123(9) Uani 0.57(3) 1 d D U P A 1
H10M H 0.375232 1.225893 0.104311 0.148 Uiso 0.57(3) 1 calc R . P A 1
H10N H 0.358448 1.231574 0.122704 0.148 Uiso 0.57(3) 1 calc R . P A 1
C108 C 0.3458(12) 1.1776(12) 0.1341(3) 0.114(10) Uani 0.43(3) 1 d D U P A 2
H10O H 0.351449 1.160164 0.138296 0.137 Uiso 0.43(3) 1 calc R . P A 2
H10P H 0.342969 1.193010 0.142100 0.137 Uiso 0.43(3) 1 calc R . P A 2

loop_
_atom_site_aniso_label
_atom_site_aniso_U_11
_atom_site_aniso_U_22
_atom_site_aniso_U_33
_atom_site_aniso_U_23
_atom_site_aniso_U_13
_atom_site_aniso_U_12
Pt8 0.0564(3) 0.0631(3) 0.0647(3) 0.0036(2) -0.0048(2) 0.0280(2)
Pt5 0.0661(3) 0.0663(3) 0.0834(4) 0.0150(3) 0.0021(3) 0.0320(3)
Pt2 0.0569(3) 0.0649(3) 0.0734(3) 0.0016(2) 0.0008(2) 0.0284(2)
Pt4 0.0664(3) 0.0558(3) 0.0742(3) 0.0054(2) -0.0007(2) 0.0308(2)
Pt3 0.0713(3) 0.0653(3) 0.0835(4) 0.0088(3) 0.0073(3) 0.0380(3)
Pt6 0.0764(3) 0.0665(3) 0.0687(3) 0.0034(2) -0.0037(2) 0.0323(3)
S4 0.0630(18) 0.0554(17) 0.094(2) 0.0027(16) 0.0022(16) 0.0279(15)
S2 0.075(2) 0.069(2) 0.084(2) -0.0072(17) -0.0051(17) 0.0391(17)
S1 0.0579(17) 0.073(2) 0.0665(18) -0.0016(15) -0.0003(14) 0.0275(15)
S6 0.084(2) 0.086(2) 0.072(2) 0.0025(18) -0.0093(17) 0.044(2)
S3 0.075(2) 0.067(2) 0.106(3) 0.0122(19) 0.010(2) 0.0351(18)
S5 0.068(2) 0.079(2) 0.081(2) 0.0216(18) -0.0032(17) 0.0316(18)
N13 0.060(6) 0.054(5) 0.075(6) 0.002(5) -0.001(5) 0.031(5)
F8 0.121(8) 0.089(7) 0.140(8) 0.022(6) 0.018(7) 0.040(6)
N18 0.059(6) 0.064(6) 0.060(6) 0.006(5) 0.003(5) 0.033(5)
N16 0.075(7) 0.057(6) 0.070(6) 0.001(5) -0.001(5) 0.030(5)
C1 0.063(7) 0.070(8) 0.063(7) -0.004(6) -0.003(6) 0.034(6)
N15 0.056(5) 0.071(6) 0.070(6) 0.011(5) 0.007(5) 0.041(5)
C2 0.060(7) 0.075(8) 0.073(8) 0.012(7) 0.007(6) 0.036(7)
N17 0.060(6) 0.059(6) 0.082(7) 0.003(5) 0.001(5) 0.025(5)
C3 0.076(8) 0.072(8) 0.065(8) 0.002(6) 0.005(6) 0.043(7)
C4 0.052(6) 0.072(7) 0.049(6) -0.009(5) -0.013(5) 0.035(6)
C5 0.043(6) 0.073(8) 0.082(8) -0.015(7) 0.009(6) 0.024(6)
N3 0.058(6) 0.084(8) 0.079(7) -0.018(6) -0.007(5) 0.033(6)
C6 0.048(7) 0.093(10) 0.071(8) -0.016(8) 0.004(6) 0.021(7)
C7 0.063(8) 0.090(10) 0.078(9) -0.007(7) -0.004(7) 0.037(7)
N4 0.065(6) 0.077(7) 0.074(7) -0.006(6) -0.005(5) 0.042(6)
C8 0.057(7) 0.063(7) 0.060(7) 0.000(6) -0.003(6) 0.021(6)
C9 0.079(8) 0.053(7) 0.062(7) 0.007(5) -0.006(6) 0.035(6)
C10 0.059(7) 0.067(8) 0.066(7) -0.007(6) -0.002(6) 0.032(6)
F6 0.162(10) 0.114(8) 0.088(6) 0.016(6) 0.002(6) 0.056(7)
C11 0.048(6) 0.052(6) 0.081(8) 0.006(6) 0.005(6) 0.021(5)
C12 0.058(7) 0.053(7) 0.082(8) 0.001(6) -0.007(6) 0.033(6)
C13 0.052(6) 0.062(7) 0.070(7) 0.010(6) 0.003(5) 0.026(6)
C14 0.060(7) 0.072(8) 0.079(9) 0.016(7) 0.010(6) 0.032(7)
C15 0.086(10) 0.070(9) 0.090(10) 0.025(8) -0.004(8) 0.026(8)
C16 0.079(10) 0.073(9) 0.094(10) 0.007(8) -0.020(8) 0.016(8)
C17 0.062(7) 0.062(7) 0.062(7) 0.006(6) -0.007(6) 0.025(6)
N8 0.079(7) 0.063(6) 0.067(6) 0.000(5) -0.004(5) 0.044(6)
C18 0.111(11) 0.057(7) 0.080(9) 0.002(6) -0.005(8) 0.050(8)
C19 0.131(13) 0.078(9) 0.086(10) 0.005(8) 0.018(9) 0.071(10)
N7 0.085(8) 0.062(7) 0.106(9) 0.011(6) 0.007(7) 0.041(6)
C20 0.058(7) 0.078(8) 0.098(10) -0.004(7) 0.001(7) 0.048(7)
C21 0.067(8) 0.078(9) 0.064(7) 0.010(6) 0.003(6) 0.040(7)
C22 0.054(6) 0.064(7) 0.059(7) -0.010(5) -0.011(5) 0.026(6)
C23 0.071(8) 0.075(8) 0.070(7) -0.014(6) -0.011(6) 0.055(7)
C24 0.054(6) 0.064(7) 0.066(7) -0.013(6) -0.011(5) 0.030(6)
C25 0.068(7) 0.060(7) 0.052(6) 0.003(5) 0.003(5) 0.030(6)
C26 0.068(8) 0.065(7) 0.069(8) 0.001(6) -0.005(6) 0.038(6)
C27 0.049(6) 0.056(7) 0.078(8) 0.001(6) -0.001(6) 0.025(5)
C28 0.074(8) 0.056(7) 0.051(6) -0.004(5) -0.007(5) 0.035(6)
C29 0.053(7) 0.064(7) 0.052(6) 0.005(5) 0.004(5) 0.021(6)
C30 0.051(7) 0.070(8) 0.074(8) 0.014(6) 0.009(6) 0.024(6)
N1 0.059(6) 0.074(7) 0.074(7) -0.003(6) 0.006(5) 0.022(5)
C31 0.072(9) 0.086(10) 0.075(9) -0.009(7) -0.004(7) 0.024(8)
C32 0.061(8) 0.079(9) 0.065(8) -0.015(6) -0.005(6) 0.023(7)
N2 0.056(6) 0.068(6) 0.062(6) 0.002(5) -0.007(5) 0.018(5)
C33 0.080(9) 0.057(7) 0.068(8) 0.004(6) -0.010(7) 0.027(7)
N5 0.069(7) 0.048(5) 0.081(7) 0.004(5) 0.001(5) 0.018(5)
C34 0.079(9) 0.078(9) 0.084(9) 0.017(7) -0.007(7) 0.036(8)
C35 0.078(9) 0.094(10) 0.084(10) 0.006(8) -0.006(7) 0.047(8)
N6 0.059(6) 0.065(6) 0.080(7) 0.007(5) 0.000(5) 0.030(5)
C36 0.099(10) 0.061(8) 0.062(7) -0.004(6) -0.007(7) 0.037(7)
C37 0.083(10) 0.074(9) 0.079(9) 0.026(7) -0.003(8) 0.013(8)
C38 0.081(8) 0.067(7) 0.053(6) -0.001(6) 0.001(6) 0.046(7)
C39 0.057(7) 0.085(9) 0.075(8) -0.001(7) -0.005(6) 0.041(7)
C40 0.067(8) 0.066(7) 0.062(7) -0.011(6) -0.009(6) 0.030(6)
C41 0.069(8) 0.054(7) 0.058(7) 0.000(5) 0.004(6) 0.030(6)
C42 0.063(7) 0.060(7) 0.070(8) -0.003(6) -0.002(6) 0.022(6)
C43 0.070(8) 0.058(7) 0.075(8) 0.005(6) 0.005(6) 0.031(6)
C44 0.063(9) 0.103(12) 0.123(14) -0.023(10) 0.006(8) 0.043(8)
C45 0.073(10) 0.162(18) 0.089(12) -0.014(11) 0.010(9) 0.056(11)
C46 0.097(10) 0.065(8) 0.072(8) -0.002(6) 0.001(7) 0.047(8)
C47 0.054(6) 0.058(7) 0.071(7) 0.003(6) -0.002(5) 0.033(6)
C48 0.080(9) 0.059(7) 0.076(8) 0.006(6) 0.005(7) 0.040(7)
C49 0.106(12) 0.064(8) 0.080(9) 0.006(7) 0.007(8) 0.032(8)
C50 0.079(9) 0.059(8) 0.081(9) 0.016(7) -0.014(7) 0.032(7)
C51 0.073(9) 0.085(10) 0.083(9) -0.001(7) -0.017(7) 0.044(8)
C52 0.070(9) 0.099(11) 0.120(13) 0.006(9) 0.006(9) 0.060(9)
C53 0.100(10) 0.057(7) 0.066(8) -0.010(6) -0.023(7) 0.038(7)
C54 0.069(8) 0.070(8) 0.073(8) -0.005(7) -0.005(6) 0.031(7)
C55 0.076(9) 0.064(8) 0.087(9) -0.003(7) -0.006(7) 0.025(7)
C56 0.084(9) 0.055(7) 0.097(10) -0.013(7) -0.001(8) 0.034(7)
C57 0.087(9) 0.068(8) 0.062(7) -0.015(6) -0.004(7) 0.039(7)
C58 0.082(9) 0.071(8) 0.069(8) -0.001(6) -0.011(7) 0.034(7)
C59 0.130(10) 0.140(10) 0.147(11) 0.005(9) 0.048(9) 0.103(8)
B2 0.072(10) 0.055(8) 0.079(10) -0.009(7) 0.002(8) 0.022(8)
C60 0.143(12) 0.140(13) 0.142(13) -0.041(11) -0.065(12) 0.081(11)
C61 0.123(15) 0.060(9) 0.125(14) 0.012(9) -0.029(12) 0.018(9)
C62 0.084(11) 0.087(11) 0.109(12) 0.042(9) -0.030(10) 0.001(9)
C63 0.097(6) 0.092(6) 0.088(6) 0.004(5) 0.006(5) 0.041(5)
C64 0.112(9) 0.078(7) 0.111(9) 0.003(6) -0.014(7) 0.059(7)
C65 0.094(6) 0.107(6) 0.092(6) -0.004(5) 0.004(5) 0.038(5)
C66 0.111(9) 0.084(8) 0.091(8) -0.001(6) -0.023(7) 0.051(7)
C67 0.129(16) 0.095(13) 0.128(16) -0.022(11) 0.016(13) 0.042(12)
N11 0.107(10) 0.073(8) 0.075(8) -0.015(6) -0.005(7) 0.023(7)
C68 0.097(10) 0.061(8) 0.062(8) -0.002(6) -0.006(7) 0.034(7)
N12 0.099(9) 0.079(8) 0.072(7) -0.009(6) 0.006(6) 0.048(7)
C69 0.107(13) 0.106(13) 0.099(12) -0.033(10) -0.004(10) 0.055(11)
C70 0.070(10) 0.169(15) 0.071(10) -0.029(11) 0.005(8) 0.038(11)
C71 0.101(6) 0.093(6) 0.107(6) -0.004(5) -0.037(5) 0.046(5)
C72 0.140(15) 0.072(8) 0.066(9) 0.015(7) -0.026(9) 0.006(9)
C73 0.094(11) 0.071(9) 0.083(10) 0.002(8) 0.011(8) 0.018(8)
C74 0.117(9) 0.083(8) 0.117(10) 0.020(7) -0.018(8) 0.045(7)
C75 0.045(7) 0.164(17) 0.058(8) 0.021(9) -0.001(6) 0.002(9)
C76 0.088(6) 0.110(6) 0.102(6) -0.017(5) -0.009(5) 0.051(5)
C77 0.091(8) 0.134(10) 0.116(9) -0.031(8) -0.008(7) 0.067(7)
C78 0.105(9) 0.083(8) 0.109(9) 0.013(7) -0.035(7) 0.041(7)
C79 0.079(5) 0.094(6) 0.093(6) 0.006(5) 0.002(5) 0.053(5)
C80 0.099(6) 0.093(6) 0.092(6) 0.014(5) -0.025(5) 0.021(5)
C81 0.078(5) 0.102(6) 0.086(6) 0.006(5) -0.005(5) 0.035(5)
C82 0.113(9) 0.099(9) 0.130(10) -0.012(7) 0.043(8) 0.048(7)
C83 0.102(12) 0.156(15) 0.113(12) 0.007(12) 0.012(10) 0.031(11)
C84 0.089(8) 0.080(8) 0.143(10) -0.017(7) -0.026(7) 0.048(6)
C85 0.145(10) 0.101(9) 0.097(9) 0.005(7) 0.008(8) 0.048(7)
C86 0.110(13) 0.129(11) 0.130(15) -0.073(12) -0.066(12) 0.089(11)
C87 0.150(9) 0.082(7) 0.109(8) -0.008(7) -0.032(8) 0.046(7)
C88 0.122(10) 0.116(10) 0.121(10) -0.012(8) -0.029(8) 0.054(8)
C89 0.095(11) 0.056(8) 0.129(14) 0.005(8) -0.034(10) 0.022(8)
N9 0.103(10) 0.071(7) 0.117(10) 0.017(7) -0.018(8) 0.044(7)
C90 0.087(10) 0.079(8) 0.080(9) 0.014(7) -0.012(7) 0.042(8)
N10 0.095(9) 0.066(7) 0.090(8) -0.003(6) -0.025(7) 0.037(7)
C91 0.126(9) 0.089(7) 0.124(9) -0.021(7) -0.031(7) 0.061(7)
C92 0.143(10) 0.109(9) 0.120(9) -0.001(7) -0.020(7) 0.073(8)
C93 0.134(9) 0.070(7) 0.101(8) -0.011(6) -0.022(7) 0.038(7)
C94 0.127(8) 0.078(7) 0.115(8) -0.020(6) -0.035(7) 0.058(6)
C95 0.121(9) 0.089(7) 0.119(8) -0.026(7) -0.008(7) 0.034(7)
C96 0.128(9) 0.086(7) 0.124(9) -0.031(7) -0.011(7) 0.050(7)
N14 0.066(6) 0.068(6) 0.063(6) 0.003(5) -0.005(5) 0.035(5)
C97 0.145(9) 0.077(7) 0.109(8) -0.019(7) -0.001(8) 0.037(7)
C98 0.146(9) 0.160(9) 0.163(9) -0.002(7) 0.035(7) 0.088(7)
C99 0.176(13) 0.161(13) 0.162(13) -0.047(12) -0.056(12) 0.064(12)
F7 0.124(8) 0.134(8) 0.092(6) -0.011(6) 0.001(5) 0.080(7)
C100 0.105(9) 0.114(10) 0.137(10) -0.041(8) 0.003(8) 0.060(8)
C101 0.185(14) 0.183(14) 0.215(15) -0.007(12) 0.024(12) 0.105(11)
F3 0.115(7) 0.067(5) 0.139(8) 0.002(5) 0.051(6) 0.041(5)
F5 0.097(7) 0.132(8) 0.130(8) 0.002(6) 0.005(6) 0.071(6)
F1 0.147(9) 0.100(7) 0.102(7) 0.000(5) -0.026(6) 0.063(7)
B1 0.073(9) 0.065(9) 0.065(9) 0.008(7) 0.011(7) 0.035(8)
F4 0.086(6) 0.097(6) 0.088(5) -0.008(5) 0.011(4) 0.041(5)
F2 0.082(6) 0.105(7) 0.105(6) 0.000(5) 0.009(5) 0.040(5)
C102 0.225(16) 0.215(16) 0.199(16) -0.057(13) -0.030(14) 0.074(13)
C103 0.114(7) 0.093(7) 0.119(8) 0.013(6) -0.010(6) 0.048(6)
C104 0.138(8) 0.137(8) 0.161(9) -0.020(7) -0.002(7) 0.065(7)
C105 0.159(13) 0.155(13) 0.176(13) 0.004(11) -0.002(11) 0.067(10)
C106 0.149(15) 0.147(15) 0.164(15) -0.002(13) -0.006(13) 0.072(11)
C107 0.133(14) 0.104(13) 0.123(14) 0.013(12) -0.010(12) 0.052(11)
C108 0.120(15) 0.099(14) 0.109(15) -0.004(13) -0.009(13) 0.044(11)

loop_
_atom_type_symbol
_atom_type_description
_atom_type_scat_dispersion_real
_atom_type_scat_dispersion_imag
_atom_type_scat_source
C C 0.0033 0.0016 'International Tables Vol C Tables 4.2.6.8 and 6.1.1.4'
H H 0.0000 0.0000 'International Tables Vol C Tables 4.2.6.8 and 6.1.1.4'
B B 0.0013 0.0007 'International Tables Vol C Tables 4.2.6.8 and 6.1.1.4'
F F 0.0171 0.0103 'International Tables Vol C Tables 4.2.6.8 and 6.1.1.4'
N N 0.0061 0.0033 'International Tables Vol C Tables 4.2.6.8 and 6.1.1.4'
Pt Pt -1.7033 8.3905 'International Tables Vol C Tables 4.2.6.8 and 6.1.1.4'
S S 0.1246 0.1234 'International Tables Vol C Tables 4.2.6.8 and 6.1.1.4'
Cl Cl 0.1484 0.1585 'International Tables Vol C Tables 4.2.6.8 and 6.1.1.4'

loop_
_geom_angle_atom_site_label_1
_geom_angle_atom_site_label_2
_geom_angle_atom_site_label_3
_geom_angle
_geom_angle_site_symmetry_1
_geom_angle_site_symmetry_3
Pt3 Pt8 Pt2 60.089(19) . .
S1 Pt8 Pt2 155.17(9) . .
S1 Pt8 Pt3 144.55(9) . .
C75 Pt8 Pt2 95.0(4) . .
C75 Pt8 Pt3 83.5(5) . .
C75 Pt8 S1 87.4(4) . .
C75 Pt8 C78 36.8(4) . .
C75 Pt8 C81 141.7(6) . .
C78 Pt8 Pt2 69.9(4) . .
C78 Pt8 Pt3 93.8(4) . .
C78 Pt8 S1 99.1(4) . .
C80 Pt8 Pt2 83.5(5) . .
C80 Pt8 Pt3 94.5(4) . .
C80 Pt8 S1 94.6(5) . .
C80 Pt8 C75 178.0(7) . .
C80 Pt8 C78 143.1(6) . .
C80 Pt8 C81 37.4(4) . .
C81 Pt8 Pt2 93.9(4) . .
C81 Pt8 Pt3 69.0(3) . .
C81 Pt8 S1 99.5(4) . .
C81 Pt8 C78 161.1(6) . .
Pt6 Pt5 Pt4 60.159(19) . .
S5 Pt5 Pt4 139.05(8) . .
S5 Pt5 Pt6 160.54(9) . .
S5 Pt5 C91 113.5(4) . .
C52 Pt5 Pt4 95.1(4) . .
C52 Pt5 Pt6 75.0(4) . .
C52 Pt5 S5 96.7(4) . .
C52 Pt5 C91 121.3(5) . .
C52 Pt5 C93 163.8(6) . .
C73 Pt5 Pt4 76.3(4) . .
C73 Pt5 Pt6 94.1(4) . .
C73 Pt5 S5 89.5(4) . .
C73 Pt5 C52 38.1(4) . .
C73 Pt5 C91 153.3(5) . .
C73 Pt5 C93 133.3(5) . .
C73 Pt5 C95 169.1(6) . .
C91 Pt5 Pt4 92.9(4) . .
C91 Pt5 Pt6 59.7(4) . .
C93 Pt5 Pt4 68.8(4) . .
C93 Pt5 Pt6 94.5(5) . .
C93 Pt5 S5 96.9(5) . .
C93 Pt5 C91 60.1(5) . .
C95 Pt5 Pt4 95.5(5) . .
C95 Pt5 Pt6 87.8(5) . .
C95 Pt5 S5 92.2(6) . .
C95 Pt5 C52 151.9(6) . .
C95 Pt5 C91 32.1(4) . .
C95 Pt5 C93 35.7(4) . .
Pt3 Pt2 Pt8 59.616(19) . .
S2 Pt2 Pt8 147.98(9) . .
S2 Pt2 Pt3 151.94(9) . .
S2 Pt2 C65 103.6(4) . .
S2 Pt2 C71 106.8(4) . .
C65 Pt2 Pt8 95.7(4) . .
C65 Pt2 Pt3 67.9(3) . .
C65 Pt2 C71 60.6(5) . .
C70 Pt2 Pt8 94.5(4) . .
C70 Pt2 Pt3 76.1(5) . .
C70 Pt2 S2 92.3(4) . .
C70 Pt2 C65 130.3(6) . .
C70 Pt2 C71 155.6(6) . .
C70 Pt2 C76 164.7(6) . .
C70 Pt2 C86 38.2(4) . .
C71 Pt2 Pt8 61.3(4) . .
C71 Pt2 Pt3 92.5(4) . .
C76 Pt2 Pt8 89.9(4) . .
C76 Pt2 Pt3 93.6(4) . .
C76 Pt2 S2 91.8(5) . .
C76 Pt2 C65 34.5(4) . .
C76 Pt2 C71 33.3(4) . .
C76 Pt2 C86 156.1(6) . .
C86 Pt2 Pt8 74.0(5) . .
C86 Pt2 Pt3 93.2(4) . .
C86 Pt2 S2 93.0(4) . .
C86 Pt2 C65 161.1(5) . .
C86 Pt2 C71 123.5(6) . .
Pt6 Pt4 Pt5 59.622(19) . .
S4 Pt4 Pt5 150.43(9) . .
S4 Pt4 Pt6 149.91(9) . .
S4 Pt4 C66 98.5(4) . .
C66 Pt4 Pt5 68.5(3) . .
C66 Pt4 Pt6 94.8(4) . .
C84 Pt4 Pt5 94.2(4) . .
C84 Pt4 Pt6 87.1(4) . .
C84 Pt4 S4 88.1(4) . .
C84 Pt4 C66 35.8(4) . .
C84 Pt4 C94 168.0(6) . .
C84 Pt4 C96 152.5(6) . .
C94 Pt4 Pt5 76.1(4) . .
C94 Pt4 Pt6 93.9(4) . .
C94 Pt4 S4 96.9(5) . .
C94 Pt4 C66 132.2(6) . .
C96 Pt4 Pt5 93.4(5) . .
C96 Pt4 Pt6 74.2(5) . .
C96 Pt4 S4 98.0(5) . .
C96 Pt4 C66 161.8(6) . .
C96 Pt4 C94 37.5(4) . .
Pt8 Pt3 Pt2 60.295(19) . .
S3 Pt3 Pt8 157.82(10) . .
S3 Pt3 Pt2 141.68(10) . .
S3 Pt3 C77 106.1(4) . .
C63 Pt3 Pt8 94.9(4) . .
C63 Pt3 Pt2 76.0(4) . .
C63 Pt3 S3 94.8(5) . .
C63 Pt3 C72 130.8(5) . .
C63 Pt3 C77 156.6(6) . .
C63 Pt3 C79 37.7(4) . .
C63 Pt3 C92 165.5(6) . .
C72 Pt3 Pt8 94.7(4) . .
C72 Pt3 Pt2 67.6(4) . .
C72 Pt3 S3 94.0(4) . .
C72 Pt3 C77 59.3(5) . .
C77 Pt3 Pt8 61.8(4) . .
C77 Pt3 Pt2 93.2(4) . .
C79 Pt3 Pt8 75.6(3) . .
C79 Pt3 Pt2 94.2(4) . .
C79 Pt3 S3 100.7(4) . .
C79 Pt3 C72 161.8(6) . .
C79 Pt3 C77 125.2(5) . .
C79 Pt3 C92 156.3(6) . .
C92 Pt3 Pt8 89.9(5) . .
C92 Pt3 Pt2 94.7(5) . .
C92 Pt3 S3 85.5(5) . .
C92 Pt3 C72 34.9(4) . .
C92 Pt3 C77 32.4(4) . .
Pt5 Pt6 Pt4 60.22(2) . .
S6 Pt6 Pt5 149.57(10) . .
S6 Pt6 Pt4 150.14(10) . .
C64 Pt6 Pt5 69.9(4) . .
C64 Pt6 Pt4 95.2(4) . .
C64 Pt6 S6 96.9(4) . .
C85 Pt6 Pt5 94.7(5) . .
C85 Pt6 Pt4 85.8(5) . .
C85 Pt6 S6 88.3(5) . .
C85 Pt6 C64 35.9(4) . .
C85 Pt6 C97 145.2(6) . .
C87 Pt6 Pt5 84.7(5) . .
C87 Pt6 Pt4 95.3(5) . .
C87 Pt6 S6 91.4(5) . .
C87 Pt6 C64 142.5(6) . .
C87 Pt6 C85 178.3(7) . .
C87 Pt6 C97 36.4(4) . .
C97 Pt6 Pt5 94.2(5) . .
C97 Pt6 Pt4 70.0(4) . .
C97 Pt6 S6 100.4(5) . .
C97 Pt6 C64 162.6(6) . .
C20 S4 Pt4 101.9(3) . .
C5 S2 Pt2 107.2(3) . .
C30 S1 Pt8 107.1(3) . .
C68 S6 Pt6 106.7(4) . .
C33 S3 Pt3 110.5(3) . .
C90 S5 Pt5 108.9(4) . .
C9 N13 C8 115.4(10) . .
C4 N18 C9 114.6(10) . 18_454
C3 N16 C1 120.0 . .
N16 C1 C10 120.7(6) . .
N15 C1 N16 120.0 . .
N15 C1 C10 119.1(6) . .
C1 N15 C2 120.0 . .
N17 C2 N15 120.0 . .
C11 C2 N15 120.3(6) . .
C11 C2 N17 119.6(6) . .
C2 N17 C3 120.0 . .
N16 C3 N17 120.0 . .
C54 C3 N16 121.2(6) . .
C54 C3 N17 118.8(6) . .
N18 C4 C47 117.1(10) . .
N18 C4 N14 125.4(11) . 18_454
N14 C4 C47 117.5(10) 18_454 .
N3 C5 S2 124.6(5) . .
N4 C5 S2 127.3(5) . .
N4 C5 N3 108.0 . .
C6 N3 C5 108.0 . .
C100 N3 C5 125.7(11) . .
C100 N3 C6 126.3(11) . .
N3 C6 C7 108.0 . .
N4 C7 C6 108.0 . .
C7 N4 C5 108.0 . .
C22 N4 C5 125.3(7) . .
C22 N4 C7 126.1(7) . .
N13 C8 C41 117.5(9) . .
N13 C8 N14 125.0(12) . .
N14 C8 C41 117.5(9) . .
N13 C9 N18 125.4(11) . 18_454
N13 C9 C25 119.4(11) . .
N18 C9 C25 115.2(10) 18_454 .
C1 C10 C28 120.5(9) . .
C21 C10 C1 119.8(10) . .
C21 C10 C28 119.6(11) . .
C2 C11 C12 120.5(6) . .
C2 C11 C16 119.4(6) . .
C12 C11 C16 120.0 . .
C11 C12 C13 120.0 . .
C14 C13 C12 120.0 . .
C15 C14 C13 120.0 . .
N6 C14 C13 123.0(7) . .
N6 C14 C15 117.0(7) . .
C14 C15 C16 120.0 . .
C11 C16 C15 120.0 . .
C29 C17 C21 119.4(11) 18_454 .
C20 N8 C18 108.0 . .
C38 N8 C18 126.2(6) . .
C38 N8 C20 125.7(6) . .
N8 C18 C19 108.0 . .
N7 C19 C18 108.0 . .
C19 N7 C20 108.0 . .
C59 N7 C19 123.9(10) . .
C59 N7 C20 128.1(10) . .
N8 C20 S4 127.4(5) . .
N7 C20 S4 124.1(5) . .
N7 C20 N8 108.0 . .
C17 C21 C10 120.6(11) . .
N4 C22 C23 121.2(6) . .
N4 C22 C27 118.7(6) . .
C23 C22 C27 120.0 . .
C22 C23 C24 120.0 . .
C25 C24 C23 120.0 . .
C24 C25 C9 120.0(7) . .
C24 C25 C26 120.0 . .
C26 C25 C9 119.8(7) . .
C25 C26 C27 120.0 . .
C26 C27 C22 120.0 . .
C36 C28 C10 118.9(11) . .
C17 C29 N2 119.1(10) 18_454 .
C17 C29 C36 120.7(12) 18_454 18_454
C36 C29 N2 120.0(10) 18_454 .
N1 C30 S1 122.9(5) . .
N1 C30 N2 108.0 . .
N2 C30 S1 129.0(5) . .
C31 N1 C30 108.0 . .
C44 N1 C30 127.2(9) . .
C44 N1 C31 124.1(9) . .
N1 C31 C32 108.0 . .
N2 C32 C31 108.0 . .
C29 N2 C30 124.4(7) . .
C29 N2 C32 127.0(7) . .
C32 N2 C30 108.0 . .
N5 C33 S3 122.5(5) . .
N6 C33 S3 129.3(5) . .
N6 C33 N5 108.0 . .
C34 N5 C33 108.0 . .
C37 N5 C33 125.5(9) . .
C37 N5 C34 126.4(9) . .
C35 C34 N5 108.0 . .
N6 C35 C34 108.0 . .
C14 N6 C33 125.0(7) . .
C14 N6 C35 126.2(7) . .
C35 N6 C33 108.0 . .
C29 C36 C28 120.6(12) 18_454 .
N5 C37 C62 111.1(12) . .
N8 C38 C39 121.0(6) . .
N8 C38 C43 119.0(6) . .
C39 C38 C43 120.0 . .
C40 C39 C38 120.0 . .
C39 C40 C41 120.0 . .
C40 C41 C8 120.0(6) . .
C40 C41 C42 120.0 . .
C42 C41 C8 119.9(6) . .
C43 C42 C41 120.0 . .
C42 C43 C38 120.0 . .
N1 C44 C45 115.1(15) . .
C83 C45 C44 125.9(17) . .
C47 C46 C51 120.0 . .
C46 C47 C4 119.1(7) . .
C48 C47 C4 120.8(7) . .
C48 C47 C46 120.0 . .
C47 C48 C49 120.0 . .
C48 C49 C50 120.0 . .
C51 C50 C49 120.0 . .
N10 C50 C49 120.5(8) . .
N10 C50 C51 119.4(8) . .
C50 C51 C46 120.0 . .
C64 C52 Pt5 106.3(10) . .
C64 C52 C73 126.6(14) . .
C73 C52 Pt5 68.3(8) . .
C54 C53 C58 120.0 . .
C3 C54 C53 121.1(6) . .
C3 C54 C55 118.7(6) . .
C53 C54 C55 120.0 . .
C56 C55 C54 120.0 . .
C55 C56 C57 120.0 . .
C58 C57 C56 120.0 . .
N12 C57 C56 118.3(7) . .
N12 C57 C58 121.6(7) . .
C57 C58 C53 120.0 . .
N7 C59 C98 106.0(15) . .
F8 B2 F7 103.0(13) . .
F6 B2 F8 109.9(13) . .
F6 B2 F7 110.8(14) . .
F5 B2 F8 109.1(14) . .
F5 B2 F6 112.5(14) . .
F5 B2 F7 111.2(13) . .
N11 C60 C99 105.3(19) . .
C61 C62 C37 130.0(18) . .
C65 C63 Pt3 109.5(12) . .
C65 C63 C79 131.7(16) . .
C79 C63 Pt3 72.2(9) . .
C52 C64 Pt6 108.2(10) . .
C85 C64 Pt6 66.8(10) . .
C85 C64 C52 128.6(16) . .
C63 C65 Pt2 104.5(12) . .
C63 C65 C76 126.7(16) . .
C76 C65 Pt2 62.4(10) . .
C73 C66 Pt4 103.9(11) . .
C84 C66 Pt4 62.3(9) . .
C84 C66 C73 125.5(14) . .
N11 C67 C69 108.0 . .
C67 N11 C60 127.5(12) . .
C67 N11 C68 108.0 . .
C68 N11 C60 124.5(12) . .
N11 C68 S6 125.1(6) . .
N12 C68 S6 126.9(6) . .
N12 C68 N11 108.0 . .
C57 N12 C68 125.8(8) . .
C57 N12 C69 126.2(8) . .
C68 N12 C69 108.0 . .
C67 C69 N12 108.0 . .
C72 C70 Pt2 108.6(12) . .
C72 C70 C86 126.6(14) . .
C86 C70 Pt2 73.1(10) . .
C76 C71 Pt2 58.8(9) . .
C76 C71 C80 129.5(16) . .
C80 C71 Pt2 109.8(11) . .
C70 C72 Pt3 106.4(11) . .
C92 C72 Pt3 66.3(11) . .
C92 C72 C70 132.0(16) . .
C52 C73 Pt5 73.5(9) . .
C52 C73 C66 130.9(14) . .
C66 C73 Pt5 109.6(11) . .
N9 C74 C103 110.4(14) . .
C77 C75 Pt8 99.0(12) . .
C78 C75 Pt8 76.8(9) . .
C78 C75 C77 127.2(14) . .
C65 C76 Pt2 83.1(11) . .
C65 C76 C71 129.0(17) . .
C71 C76 Pt2 87.9(10) . .
C75 C77 Pt3 109.1(12) . .
C92 C77 Pt3 59.2(11) . .
C92 C77 C75 130.6(16) . .
C75 C78 Pt8 66.5(9) . .
C75 C78 C86 128.3(15) . .
C86 C78 Pt8 107.8(11) . .
C63 C79 Pt3 70.1(9) . .
C63 C79 C81 127.3(14) . .
C81 C79 Pt3 104.1(10) . .
C71 C80 Pt8 98.6(11) . .
C81 C80 Pt8 77.3(9) . .
C81 C80 C71 127.2(16) . .
C79 C81 Pt8 110.5(10) . .
C79 C81 C80 127.6(15) . .
C80 C81 Pt8 65.3(9) . .
C85 C82 C84 126.6(17) . .
C66 C84 Pt4 81.9(10) . .
C82 C84 Pt4 94.6(12) . .
C82 C84 C66 130.3(15) . .
C64 C85 Pt6 77.3(11) . .
C64 C85 C82 130.8(18) . .
C82 C85 Pt6 95.8(13) . .
C70 C86 Pt2 68.7(10) . .
C78 C86 Pt2 107.9(11) . .
C78 C86 C70 128.5(15) . .
C91 C87 Pt6 96.5(13) . .
C91 C87 C97 129.5(19) . .
C97 C87 Pt6 77.1(11) . .
C89 C88 N10 108.0 . .
C88 C89 N9 108.0 . .
C74 N9 C89 125.4(10) . .
C74 N9 C90 126.6(10) . .
C89 N9 C90 108.0 . .
N9 C90 S5 125.8(6) . .
N9 C90 N10 108.0 . .
N10 C90 S5 126.1(6) . .
C50 N10 C88 124.7(8) . .
C50 N10 C90 127.3(8) . .
C90 N10 C88 108.0 . .
C87 C91 Pt5 110.2(13) . .
C87 C91 C95 128.6(19) . .
C95 C91 Pt5 54.8(10) . .
C72 C92 Pt3 78.8(12) . .
C77 C92 Pt3 88.4(13) . .
C77 C92 C72 125.5(18) . .
C94 C93 Pt5 107.2(11) . .
C95 C93 Pt5 62.6(10) . .
C95 C93 C94 130.1(18) . .
C93 C94 Pt4 106.7(11) . .
C96 C94 Pt4 70.9(9) . .
C96 C94 C93 126.9(17) . .
C91 C95 Pt5 93.2(12) . .
C91 C95 C93 127.8(19) . .
C93 C95 Pt5 81.7(11) . .
C94 C96 Pt4 71.5(9) . .
C97 C96 Pt4 107.1(13) . .
C97 C96 C94 127.7(19) . .
C8 N14 C4 114.1(10) . 18_454
C87 C97 Pt6 66.4(11) . .
C87 C97 C96 129.0(19) . .
C96 C97 Pt6 108.3(13) . .
C101 C98 C59 118(2) . .
C102 C99 C60 110(3) . .
N3 C100 C104 110.9(16) . .
F3 B1 F2 107.4(12) . .
F1 B1 F3 110.5(12) . .
F1 B1 F2 106.5(13) . .
F4 B1 F3 110.2(13) . .
F4 B1 F1 110.1(12) . .
F4 B1 F2 112.0(12) . .
C107 C103 C74 118(2) . .
C108 C103 C74 124(3) . .
C105 C104 C100 129(2) . .
C106 C104 C100 127(4) . .

loop_
_geom_bond_atom_site_label_1
_geom_bond_atom_site_label_2
_geom_bond_distance
_geom_bond_site_symmetry_2
Pt8 Pt2 2.7737(7) .
Pt8 Pt3 2.7547(8) .
Pt8 S1 2.395(3) .
Pt8 C75 2.140(14) .
Pt8 C78 2.273(16) .
Pt8 C80 2.113(16) .
Pt8 C81 2.268(15) .
Pt5 Pt4 2.7721(8) .
Pt5 Pt6 2.7554(8) .
Pt5 S5 2.416(4) .
Pt5 C52 2.192(15) .
Pt5 C73 2.124(15) .
Pt5 C91 2.598(17) .
Pt5 C93 2.368(17) .
Pt5 C95 2.125(18) .
Pt2 Pt3 2.7680(8) .
Pt2 S2 2.384(4) .
Pt2 C65 2.427(18) .
Pt2 C70 2.111(16) .
Pt2 C71 2.532(15) .
Pt2 C76 2.166(17) .
Pt2 C86 2.167(15) .
Pt4 Pt6 2.7704(8) .
Pt4 S4 2.398(3) .
Pt4 C66 2.398(17) .
Pt4 C84 2.145(16) .
Pt4 C94 2.191(15) .
Pt4 C96 2.183(17) .
Pt3 S3 2.375(4) .
Pt3 C63 2.157(16) .
Pt3 C72 2.355(18) .
Pt3 C77 2.557(19) .
Pt3 C79 2.183(14) .
Pt3 C92 2.20(2) .
Pt6 S6 2.394(4) .
Pt6 C64 2.299(16) .
Pt6 C85 2.17(2) .
Pt6 C87 2.139(18) .
Pt6 C97 2.275(18) .
S4 C20 1.696(6) .
S2 C5 1.709(7) .
S1 C30 1.691(7) .
S6 C68 1.704(8) .
S3 C33 1.659(7) .
S5 C90 1.696(8) .
N13 C8 1.332(12) .
N13 C9 1.329(16) .
F8 B2 1.375(17) .
N18 C4 1.315(15) .
N18 C9 1.350(16) 18_454
N16 C1 1.3900 .
N16 C3 1.3900 .
C1 N15 1.3900 .
C1 C10 1.394(13) .
N15 C2 1.3900 .
C2 N17 1.3900 .
C2 C11 1.385(7) .
N17 C3 1.3900 .
C3 C54 1.390(7) .
C4 C47 1.473(13) .
C4 N14 1.368(15) 18_454
C5 N3 1.4200 .
C5 N4 1.4200 .
N3 C6 1.4200 .
N3 C100 1.399(19) .
C6 C7 1.4200 .
C7 N4 1.4200 .
N4 C22 1.366(7) .
C8 C41 1.490(14) .
C8 N14 1.342(12) .
C9 C25 1.482(13) .
C10 C21 1.387(13) .
C10 C28 1.396(13) .
F6 B2 1.349(19) .
C11 C12 1.3900 .
C11 C16 1.3900 .
C12 C13 1.3900 .
C13 C14 1.3900 .
C14 C15 1.3900 .
C14 N6 1.333(8) .
C15 C16 1.3900 .
C17 C21 1.373(14) .
C17 C29 1.372(16) 18_454
N8 C18 1.4200 .
N8 C20 1.4200 .
N8 C38 1.374(8) .
C18 C19 1.4200 .
C19 N7 1.4200 .
N7 C20 1.4200 .
N7 C59 1.403(17) .
C22 C23 1.3900 .
C22 C27 1.3900 .
C23 C24 1.3900 .
C24 C25 1.3900 .
C25 C26 1.3900 .
C26 C27 1.3900 .
C28 C36 1.378(14) .
C29 N2 1.381(13) .
C29 C36 1.372(16) 18_454
C30 N1 1.4200 .
C30 N2 1.4200 .
N1 C31 1.4200 .
N1 C44 1.393(15) .
C31 C32 1.4200 .
C32 N2 1.4200 .
C33 N5 1.4200 .
C33 N6 1.4200 .
N5 C34 1.4200 .
N5 C37 1.388(15) .
C34 C35 1.4200 .
C35 N6 1.4200 .
C37 C62 1.500(15) .
C38 C39 1.3900 .
C38 C43 1.3900 .
C39 C40 1.3900 .
C40 C41 1.3900 .
C41 C42 1.3900 .
C42 C43 1.3900 .
C44 C45 1.46(2) .
C45 C83 1.341(17) .
C46 C47 1.3900 .
C46 C51 1.3900 .
C47 C48 1.3900 .
C48 C49 1.3900 .
C49 C50 1.3900 .
C50 C51 1.3900 .
C50 N10 1.336(8) .
C52 C64 1.406(13) .
C52 C73 1.411(12) .
C53 C54 1.3900 .
C53 C58 1.3900 .
C54 C55 1.3900 .
C55 C56 1.3900 .
C56 C57 1.3900 .
C57 C58 1.3900 .
C57 N12 1.329(9) .
C59 C98 1.532(13) .
B2 F7 1.392(18) .
B2 F5 1.337(19) .
C60 N11 1.43(2) .
C60 C99 1.496(18) .
C61 C62 1.256(16) .
C63 C65 1.370(13) .
C63 C79 1.403(12) .
C64 C85 1.383(13) .
C65 C76 1.383(13) .
C66 C73 1.420(12) .
C66 C84 1.418(13) .
C67 N11 1.4200 .
C67 C69 1.4200 .
N11 C68 1.4200 .
C68 N12 1.4200 .
N12 C69 1.4200 .
C70 C72 1.385(13) .
C70 C86 1.401(13) .
C71 C76 1.391(13) .
C71 C80 1.415(13) .
C72 C92 1.372(13) .
C74 N9 1.393(17) .
C74 C103 1.521(16) .
C75 C77 1.400(13) .
C75 C78 1.397(13) .
C77 C92 1.370(13) .
C78 C86 1.400(13) .
C79 C81 1.410(12) .
C80 C81 1.412(13) .
C82 C84 1.402(13) .
C82 C85 1.399(13) .
C87 C91 1.369(14) .
C87 C97 1.386(13) .
C88 C89 1.4200 .
C88 N10 1.4200 .
C89 N9 1.4200 .
N9 C90 1.4200 .
C90 N10 1.4200 .
C91 C95 1.381(13) .
C93 C94 1.408(13) .
C93 C95 1.397(13) .
C94 C96 1.408(13) .
C96 C97 1.402(13) .
C98 C101 1.339(17) .
C99 C102 1.361(18) .
C100 C104 1.523(17) .
F3 B1 1.379(17) .
F1 B1 1.374(17) .
B1 F4 1.340(18) .
B1 F2 1.404(17) .
C103 C107 1.334(15) .
C103 C108 1.346(15) .
C104 C105 1.377(12) .
C104 C106 1.363(16) .

loop_
_platon_squeeze_void_nr
_platon_squeeze_void_average_x
_platon_squeeze_void_average_y
_platon_squeeze_void_average_z
_platon_squeeze_void_volume
_platon_squeeze_void_count_electrons
_platon_squeeze_void_content
1 0.000 0.000 0.000 25 29 ' '
2 0.000 0.000 0.066 192 67 ' '
3 -0.023 -0.008 0.219 30240 11466 ' '
4 0.000 0.000 0.435 193 66 ' '
5 0.000 0.000 0.502 23 27 ' '
6 0.000 0.000 0.566 192 67 ' '
7 0.000 0.000 0.934 191 64 ' '
8 0.000 0.463 0.750 270 184 ' '
9 0.000 0.537 0.250 270 185 ' '
10 0.129 0.333 0.083 270 183 ' '
11 0.129 0.796 0.583 270 186 ' '
12 0.204 0.333 0.583 270 184 ' '
13 0.204 0.871 0.083 270 181 ' '
14 0.333 0.129 0.417 270 184 ' '
15 0.333 0.204 0.917 270 185 ' '
16 0.333 0.667 0.101 192 66 ' '
17 0.333 0.667 0.601 192 66 ' '
18 0.333 0.667 0.732 196 69 ' '
19 0.333 0.667 0.232 196 69 ' '
20 0.333 0.667 0.167 21 25 ' '
21 0.333 0.667 0.667 21 25 ' '
22 0.463 0.463 0.250 270 187 ' '
23 0.463 1.000 0.750 270 183 ' '
24 0.537 0.537 0.750 270 181 ' '
25 0.537 1.000 0.250 270 185 ' '
26 0.667 0.333 0.768 194 67 ' '
27 0.667 0.333 0.268 195 67 ' '
28 0.667 0.796 0.083 270 184 ' '
29 0.667 0.871 0.583 270 184 ' '
30 0.667 0.333 0.399 194 69 ' '
31 0.667 0.333 0.899 194 69 ' '
32 0.667 0.333 0.333 21 25 ' '
33 0.667 0.333 0.833 21 25 ' '
34 0.796 0.129 0.917 270 186 ' '
35 0.796 0.667 0.417 270 183 ' '
36 0.871 0.204 0.417 270 181 ' '
37 0.871 0.667 0.917 270 184 ' '
